data_7007100
loop_
_publ_author_name
'Fang, Qian-Rong'
'Zhu, Guang-Shan'
'Xue, Ming'
'Sun, Jin-Yu'
'Qiu, Shi-Lun'

_publ_section_title
;
 Porous coordination polymers with zeolite topologies constructed from
 4-connected building units.
;
_journal_issue 20
_journal_name_full 'Dalton transactions (Cambridge, England : 2003)'
_journal_page_first 2399
_journal_page_last 2402
_journal_paper_doi 10.1039/b517400g
_journal_year 2006
_chemical_formula_moiety 'C9 H9 Cd O6'
_chemical_formula_sum 'C9 H9 Cd O6'
_chemical_formula_weight 325.56
_chemical_melting_point ?
_chemical_name_systematic
;
?
;
_space_group_IT_number 14
_symmetry_cell_setting monoclinic
_symmetry_space_group_name_Hall '-P 2ybc'
_symmetry_space_group_name_H-M 'P 1 21/c 1'
_atom_sites_solution_hydrogens geom
_atom_sites_solution_primary direct
_atom_sites_solution_secondary difmap
_audit_creation_method SHELXL-97
_cell_angle_alpha 90.00
_cell_angle_beta 95.42(3)
_cell_angle_gamma 90.00
_cell_formula_units_Z 4
_cell_length_a 9.2484(18)
_cell_length_b 15.569(3)
_cell_length_c 8.6385(17)
_cell_measurement_temperature 293(2)
_cell_volume 1238.3(4)
_computing_cell_refinement 'Bruker SMART'
_computing_data_collection 'Bruker SMART'
_computing_data_reduction 'Bruker SAINT'
_computing_molecular_graphics SHELXP-97
_computing_publication_material SHELXTL
_computing_structure_refinement 'SHELXL-97 (Sheldrick, 1997)'
_computing_structure_solution 'SHELXS-97 (Sheldrick, 1990)'
_diffrn_ambient_temperature 293(2)
_diffrn_detector_area_resol_mean 9.00cm
_diffrn_measured_fraction_theta_full 0.975
_diffrn_measured_fraction_theta_max 0.975
_diffrn_measurement_device_type 'CCD area detector'
_diffrn_measurement_method 'phi and omega scans'
_diffrn_radiation_monochromator graphite
_diffrn_radiation_source 'fine-focus sealed tube'
_diffrn_radiation_type MoK\a
_diffrn_radiation_wavelength 0.71073
_diffrn_reflns_av_R_equivalents 0.0000
_diffrn_reflns_av_sigmaI/netI 0.1382
_diffrn_reflns_limit_h_max 11
_diffrn_reflns_limit_h_min -11
_diffrn_reflns_limit_k_max 0
_diffrn_reflns_limit_k_min -20
_diffrn_reflns_limit_l_max 0
_diffrn_reflns_limit_l_min -11
_diffrn_reflns_number 2771
_diffrn_reflns_theta_full 27.48
_diffrn_reflns_theta_max 27.48
_diffrn_reflns_theta_min 2.21
_diffrn_standards_decay_% 0
_diffrn_standards_interval_count 0
_diffrn_standards_interval_time .
_diffrn_standards_number 0
_exptl_absorpt_coefficient_mu 1.772
_exptl_absorpt_correction_type none
_exptl_crystal_colour colorless
_exptl_crystal_density_diffrn 1.746
_exptl_crystal_density_meas ?
_exptl_crystal_density_method 'not measured'
_exptl_crystal_description block
_exptl_crystal_F_000 636
_exptl_crystal_size_max 0.09
_exptl_crystal_size_mid 0.08
_exptl_crystal_size_min 0.07
_refine_diff_density_max 1.678
_refine_diff_density_min -0.886
_refine_diff_density_rms 0.147
_refine_ls_extinction_method none
_refine_ls_goodness_of_fit_ref 1.018
_refine_ls_hydrogen_treatment constr
_refine_ls_matrix_type full
_refine_ls_number_parameters 145
_refine_ls_number_reflns 2771
_refine_ls_number_restraints 0
_refine_ls_restrained_S_all 1.018
_refine_ls_R_factor_all 0.0980
_refine_ls_R_factor_gt 0.0496
_refine_ls_shift/su_max 0.001
_refine_ls_shift/su_mean 0.000
_refine_ls_structure_factor_coef Fsqd
_refine_ls_weighting_details 'calc w=1/[\s^2^(Fo^2^)+(0.0228P)^2^+0.0000P] where P=(Fo^2^+2Fc^2^)/3'
_refine_ls_weighting_scheme calc
_refine_ls_wR_factor_gt 0.0930
_refine_ls_wR_factor_ref 0.0988
_reflns_number_gt 1427
_reflns_number_total 2771
_reflns_threshold_expression >2sigma(I)
_cod_data_source_file b517400g.txt
_cod_data_source_block squeez
_cod_depositor_comments
;
The following automatic conversions were performed:

'_chemical_melting_point' value 'not measured' was changed to '?' -
the value is undefined or not given.

Automatic conversion script
Id: cif_fix_values 1569 2011-02-09 13:29:24Z adriana 

The following automatic conversions were performed:

'_exptl_crystal_density_meas' value 'none' was changed to '?' - the
value is perceived as not measured.

Automatic conversion script
Id: cif_fix_values 3008 2015-01-20 13:52:24Z robertas 
;
_cod_original_sg_symbol_H-M P2(1)/c
_cod_database_code 7007100

loop_
_symmetry_equiv_pos_as_xyz
'x, y, z'
'-x, y+1/2, -z+1/2'
'-x, -y, -z'
'x, -y-1/2, z-1/2'

loop_
_atom_site_label
_atom_site_type_symbol
_atom_site_fract_x
_atom_site_fract_y
_atom_site_fract_z
_atom_site_U_iso_or_equiv
_atom_site_adp_type
_atom_site_occupancy
_atom_site_symmetry_multiplicity
_atom_site_calc_flag
_atom_site_refinement_flags
_atom_site_disorder_assembly
_atom_site_disorder_group
Cd1 Cd 0.72864(5) -0.16290(4) 0.23069(7) 0.03402(18) Uani 1 1 d . . .
O1 O 0.7080(5) -0.0141(4) 0.2379(7) 0.0535(15) Uani 1 1 d . . .
O2 O 0.7749(5) -0.0652(3) 0.0255(6) 0.0483(15) Uani 1 1 d . . .
O3 O 0.4803(4) 0.3241(4) 0.1577(5) 0.0395(14) Uani 1 1 d . . .
O4 O 0.3567(5) 0.2565(4) -0.0382(7) 0.0538(17) Uani 1 1 d . . .
O5 O 1.1022(5) 0.2365(4) 0.2160(7) 0.0560(18) Uani 1 1 d . . .
O6 O 1.0535(5) 0.3450(4) 0.0667(7) 0.0597(18) Uani 1 1 d . . .
C1 C 0.7423(6) -0.0038(6) 0.1070(10) 0.038(2) Uani 1 1 d . . .
C2 C 0.7434(7) 0.0882(5) 0.0403(8) 0.0327(19) Uani 1 1 d . . .
H2 H 0.7420 0.0837 -0.0730 0.039 Uiso 1 1 calc R . .
C3 C 0.6109(6) 0.1385(5) 0.0760(9) 0.038(2) Uani 1 1 d . . .
H3A H 0.6089 0.1429 0.1877 0.046 Uiso 1 1 calc R . .
H3B H 0.5241 0.1083 0.0344 0.046 Uiso 1 1 calc R . .
C4 C 0.6117(6) 0.2292(5) 0.0051(9) 0.0327(19) Uani 1 1 d . . .
H4 H 0.6086 0.2237 -0.1082 0.039 Uiso 1 1 calc R . .
C5 C 0.7518(6) 0.2765(5) 0.0638(9) 0.0330(19) Uani 1 1 d . . .
H5A H 0.7502 0.2880 0.1740 0.040 Uiso 1 1 calc R . .
H5B H 0.7541 0.3314 0.0109 0.040 Uiso 1 1 calc R . .
C6 C 0.8909(6) 0.2264(5) 0.0385(9) 0.033(2) Uani 1 1 d . . .
H6 H 0.8999 0.2234 -0.0735 0.040 Uiso 1 1 calc R . .
C7 C 0.8849(7) 0.1348(5) 0.1015(10) 0.043(2) Uani 1 1 d . . .
H7A H 0.8916 0.1366 0.2142 0.052 Uiso 1 1 calc R . .
H7B H 0.9676 0.1027 0.0714 0.052 Uiso 1 1 calc R . .
C8 C 0.4744(7) 0.2730(5) 0.0440(10) 0.035(2) Uani 1 1 d . . .
C9 C 1.0241(7) 0.2715(6) 0.1157(10) 0.039(2) Uani 1 1 d . . .

loop_
_atom_site_aniso_label
_atom_site_aniso_U_11
_atom_site_aniso_U_22
_atom_site_aniso_U_33
_atom_site_aniso_U_23
_atom_site_aniso_U_13
_atom_site_aniso_U_12
Cd1 0.0213(2) 0.0324(3) 0.0483(4) 0.0022(4) 0.00282(19) 0.0010(3)
O1 0.059(3) 0.041(4) 0.064(4) 0.004(4) 0.027(3) 0.004(3)
O2 0.057(3) 0.031(4) 0.057(4) 0.006(3) 0.006(3) 0.007(3)
O3 0.035(3) 0.052(4) 0.032(3) -0.011(3) 0.011(2) 0.005(3)
O4 0.019(3) 0.058(4) 0.082(5) -0.024(4) -0.011(3) 0.006(3)
O5 0.033(3) 0.067(5) 0.063(4) 0.016(4) -0.022(3) -0.024(3)
O6 0.028(3) 0.045(4) 0.103(5) 0.004(4) -0.008(3) -0.008(3)
C1 0.004(3) 0.042(6) 0.069(6) 0.001(5) 0.013(3) -0.003(3)
C2 0.023(4) 0.045(5) 0.031(5) -0.001(4) 0.007(3) 0.000(3)
C3 0.021(4) 0.029(5) 0.067(6) 0.004(4) 0.011(3) -0.002(3)
C4 0.017(3) 0.035(5) 0.046(5) -0.004(4) 0.003(3) -0.003(3)
C5 0.019(3) 0.029(5) 0.052(5) 0.003(4) 0.009(3) 0.001(3)
C6 0.018(3) 0.032(5) 0.050(5) -0.006(4) 0.001(3) 0.002(3)
C7 0.018(3) 0.030(5) 0.082(6) -0.005(5) 0.003(4) -0.005(3)
C8 0.021(4) 0.029(5) 0.058(6) 0.004(5) 0.012(3) 0.003(3)
C9 0.013(3) 0.043(6) 0.060(6) 0.007(5) 0.001(4) 0.003(4)

loop_
_atom_type_symbol
_atom_type_description
_atom_type_scat_dispersion_real
_atom_type_scat_dispersion_imag
_atom_type_scat_source
C C 0.0033 0.0016 'International Tables Vol C Tables 4.2.6.8 and 6.1.1.4'
H H 0.0000 0.0000 'International Tables Vol C Tables 4.2.6.8 and 6.1.1.4'
N N 0.0061 0.0033 'International Tables Vol C Tables 4.2.6.8 and 6.1.1.4'
O O 0.0106 0.0060 'International Tables Vol C Tables 4.2.6.8 and 6.1.1.4'
Cd Cd -0.8075 1.2024 'International Tables Vol C Tables 4.2.6.8 and 6.1.1.4'

loop_
_geom_angle_atom_site_label_1
_geom_angle_atom_site_label_2
_geom_angle_atom_site_label_3
_geom_angle
_geom_angle_site_symmetry_1
_geom_angle_site_symmetry_3
_geom_angle_publ_flag
O5 Cd1 O3 117.5(2) 2_745 2_645 ?
O5 Cd1 O4 83.71(19) 2_745 3_655 ?
O3 Cd1 O4 90.17(18) 2_645 3_655 ?
O5 Cd1 O1 138.72(19) 2_745 . ?
O3 Cd1 O1 90.13(19) 2_645 . ?
O4 Cd1 O1 128.9(2) 3_655 . ?
O5 Cd1 O2 115.2(2) 2_745 . ?
O3 Cd1 O2 126.38(18) 2_645 . ?
O4 Cd1 O2 86.6(2) 3_655 . ?
O1 Cd1 O2 53.87(18) . . ?
O5 Cd1 O6 52.94(19) 2_745 2_745 ?
O3 Cd1 O6 111.47(17) 2_645 2_745 ?
O4 Cd1 O6 136.49(18) 3_655 2_745 ?
O1 Cd1 O6 89.7(2) . 2_745 ?
O2 Cd1 O6 106.98(18) . 2_745 ?
O5 Cd1 C9 25.6(2) 2_745 2_745 ?
O3 Cd1 C9 118.1(2) 2_645 2_745 ?
O4 Cd1 C9 109.2(2) 3_655 2_745 ?
O1 Cd1 C9 115.3(2) . 2_745 ?
O2 Cd1 C9 113.3(2) . 2_745 ?
O6 Cd1 C9 27.31(19) 2_745 2_745 ?
C1 O1 Cd1 94.4(5) . . ?
C1 O2 Cd1 90.0(5) . . ?
C8 O3 Cd1 114.5(4) . 2_655 ?
C8 O4 Cd1 138.8(5) . 3_655 ?
C9 O5 Cd1 101.1(5) . 2_755 ?
C9 O6 Cd1 84.7(4) . 2_755 ?
O1 C1 O2 121.7(8) . . ?
O1 C1 C2 118.8(8) . . ?
O2 C1 C2 119.5(7) . . ?
C3 C2 C7 111.3(6) . . ?
C3 C2 C1 111.7(6) . . ?
C7 C2 C1 110.0(6) . . ?
C2 C3 C4 111.1(6) . . ?
C8 C4 C5 114.3(6) . . ?
C8 C4 C3 106.9(6) . . ?
C5 C4 C3 110.2(6) . . ?
C4 C5 C6 113.6(6) . . ?
C9 C6 C7 109.3(6) . . ?
C9 C6 C5 111.0(6) . . ?
C7 C6 C5 111.3(6) . . ?
C6 C7 C2 111.9(6) . . ?
O4 C8 O3 122.4(6) . . ?
O4 C8 C4 118.7(7) . . ?
O3 C8 C4 118.9(6) . . ?
O5 C9 O6 121.2(7) . . ?
O5 C9 C6 120.9(7) . . ?
O6 C9 C6 117.7(7) . . ?
O5 C9 Cd1 53.3(4) . 2_755 ?
O6 C9 Cd1 68.0(4) . 2_755 ?
C6 C9 Cd1 174.1(6) . 2_755 ?

loop_
_geom_bond_atom_site_label_1
_geom_bond_atom_site_label_2
_geom_bond_distance
_geom_bond_site_symmetry_2
_geom_bond_publ_flag
Cd1 O5 2.231(5) 2_745 ?
Cd1 O3 2.249(4) 2_645 ?
Cd1 O4 2.295(5) 3_655 ?
Cd1 O1 2.326(6) . ?
Cd1 O2 2.405(5) . ?
Cd1 O6 2.544(5) 2_745 ?
Cd1 C9 2.732(7) 2_745 ?
O1 C1 1.213(9) . ?
O2 C1 1.242(9) . ?
O3 C8 1.261(8) . ?
O3 Cd1 2.249(4) 2_655 ?
O4 C8 1.268(8) . ?
O4 Cd1 2.295(5) 3_655 ?
O5 C9 1.204(8) . ?
O5 Cd1 2.231(5) 2_755 ?
O6 C9 1.259(9) . ?
O6 Cd1 2.544(5) 2_755 ?
C1 C2 1.545(10) . ?
C2 C3 1.510(8) . ?
C2 C7 1.545(9) . ?
C3 C4 1.539(9) . ?
C4 C8 1.507(9) . ?
C4 C5 1.534(8) . ?
C5 C6 1.538(8) . ?
C6 C9 1.516(9) . ?
C6 C7 1.530(10) . ?
C9 Cd1 2.732(7) 2_755 ?
